data_9012762
loop_
_publ_author_name
'Jansen, E.'
'Kyek, A.'
'Schafer, W.'
'Schwertmann, U.'

_publ_section_title
;
 The structure of six-line ferrihydrite
 Sample: defect-free refinement
;
_journal_name_full 'Applied Physics A'
_journal_page_first S1004
_journal_page_last S1006
_journal_paper_doi 10.1007/s003390101175
_journal_volume 74
_journal_year 2002
_chemical_compound_source Synthetic
_chemical_formula_sum 'Fe0.39 O0.595'
_chemical_name_mineral Ferrihydrite
_space_group_IT_number 163
_symmetry_space_group_name_Hall '-P 3 2c'
_symmetry_space_group_name_H-M 'P -3 1 c'
_cell_angle_alpha 90
_cell_angle_beta 90
_cell_angle_gamma 120
_cell_length_a 2.955
_cell_length_b 2.955
_cell_length_c 9.37
_cell_formula_units_Z 4
_cell_volume 70.857
_database_code_amcsd 0012029
_exptl_crystal_density_diffrn 2.934
_cod_original_formula_sum 'Fe.39 O.595'
_cod_database_code 9012762

loop_
_space_group_symop_operation_xyz
x,y,z
x-y,-y,1/2+z
y,-x+y,-z
-y,-x,1/2-z
-x+y,-x,z
-x,-x+y,1/2+z
-x,-y,-z
-x+y,y,1/2-z
-y,x-y,z
y,x,1/2+z
x-y,x,-z
x,x-y,1/2-z

loop_
_atom_site_label
_atom_site_fract_x
_atom_site_fract_y
_atom_site_fract_z
_atom_site_occupancy
Fe 0.33333 0.66667 0.13600 0.39000
O1 0.00000 0.00000 0.00000 0.19000
O2 0.66667 0.33333 0.25000 1.00000

loop_
_cod_related_entry_id
_cod_related_entry_database
_cod_related_entry_code
1 ChemSpider 14147
2 AMCSD 0012029
